data_4325204
loop_
_publ_author_name
'Mark Irwin'
'Tobias Kr\"amer'
'John E. McGrady'
'Jose M. Goicoechea'

_publ_contact_author
;
 Dr. J. M. Goicoechea           
 Chemistry Research Laboratory
 University of Oxford
 Mansfield Road
 Oxford
 OX1 3TA
 UK
;
_publ_contact_author_email jose.goicoechea@chem.ox.ac.uk
_publ_contact_author_fax '+44 1865 272690'
_publ_contact_author_phone '+44 1865 275961'
_publ_section_title
;
 On the Structural and Electronic Properties of
 [Zn2(4,4'-bipyridine)(mes)4]n- (n= 0-2), a Homologous Series of
 Bimetallic Complexes Bridged by Neutral, Anionic, and Dianionic
 4,4'-Bipyridine
;
_journal_name_full 'Inorganic Chemistry'
_journal_page_first 5006
_journal_page_last 5014
_journal_paper_doi 10.1021/ic200241d
_journal_volume 50
_journal_year 2011
_chemical_formula_moiety 'C46 H52 N2 Zn2, 2(C12 H24 K O6)'
_chemical_formula_sum 'C70 H100 K2 N2 O12 Zn2'
_chemical_formula_weight 1370.46
_chemical_name_systematic
; 
[K(18-crown-6)]2[Zn2(4,4'-bipy)(Mes)4]
;
_space_group_IT_number 14
_symmetry_cell_setting monoclinic
_symmetry_space_group_name_Hall '-P 2ybc'
_symmetry_space_group_name_H-M 'P 1 21/c 1'
_atom_sites_solution_hydrogens geom
_atom_sites_solution_primary direct
_atom_sites_solution_secondary difmap
_audit_creation_method SHELXL-97
_cell_angle_alpha 90.00
_cell_angle_beta 92.474(1)
_cell_angle_gamma 90.00
_cell_formula_units_Z 2
_cell_length_a 11.7304(2)
_cell_length_b 13.8528(2)
_cell_length_c 22.4989(4)
_cell_measurement_reflns_used 8244
_cell_measurement_temperature 150(2)
_cell_measurement_theta_max 27.485
_cell_measurement_theta_min 5.097
_cell_volume 3652.64(10)
_computing_cell_refinement
;
KappaCCD software "DENZO" (Otwinowski & Minor, 1996)
;
_computing_data_collection
;
KappaCCD software "Collect" (Nonius, 2000)
;
_computing_data_reduction
;
KappaCCD software "DENZO" (Otwinowski & Minor, 1996)
;
_computing_molecular_graphics 'WinGX (Farrugia, 2005)'
_computing_publication_material 'XCIF (Sheldrick, 2001)'
_computing_structure_refinement 'SHELXL-97 (Sheldrick, 1997)'
_computing_structure_solution 'SHELXS-97 (Sheldrick, 1990)'
_diffrn_ambient_temperature 150(2)
_diffrn_measured_fraction_theta_full 0.987
_diffrn_measured_fraction_theta_max 0.987
_diffrn_measurement_device_type 'Nonius KappaCCD'
_diffrn_measurement_method 'omega scans'
_diffrn_radiation_monochromator graphite
_diffrn_radiation_source 'fine-focus sealed tube'
_diffrn_radiation_type MoK\a
_diffrn_radiation_wavelength 0.71073
_diffrn_reflns_av_R_equivalents 0.0329
_diffrn_reflns_av_sigmaI/netI 0.0527
_diffrn_reflns_limit_h_max 15
_diffrn_reflns_limit_h_min -15
_diffrn_reflns_limit_k_max 17
_diffrn_reflns_limit_k_min -16
_diffrn_reflns_limit_l_max 29
_diffrn_reflns_limit_l_min -29
_diffrn_reflns_number 15136
_diffrn_reflns_theta_full 27.48
_diffrn_reflns_theta_max 27.48
_diffrn_reflns_theta_min 5.11
_exptl_absorpt_coefficient_mu 0.828
_exptl_absorpt_correction_T_max 0.9598
_exptl_absorpt_correction_T_min 0.8859
_exptl_absorpt_correction_type multi-scan
_exptl_absorpt_process_details 'DENZO/SCALEPACK (Otwinowski & Minor, 1997)'
_exptl_crystal_colour purple
_exptl_crystal_density_diffrn 1.246
_exptl_crystal_description plate
_exptl_crystal_F_000 1456
_exptl_crystal_size_max 0.15
_exptl_crystal_size_mid 0.15
_exptl_crystal_size_min 0.05
_refine_diff_density_max 0.419
_refine_diff_density_min -0.420
_refine_diff_density_rms 0.052
_refine_ls_extinction_method none
_refine_ls_goodness_of_fit_ref 1.012
_refine_ls_hydrogen_treatment constr
_refine_ls_matrix_type full
_refine_ls_number_parameters 554
_refine_ls_number_reflns 8264
_refine_ls_number_restraints 0
_refine_ls_restrained_S_all 1.012
_refine_ls_R_factor_all 0.0785
_refine_ls_R_factor_gt 0.0454
_refine_ls_shift/su_max 0.001
_refine_ls_shift/su_mean 0.000
_refine_ls_structure_factor_coef Fsqd
_refine_ls_weighting_details 'calc w=1/[\s^2^(Fo^2^)+(0.0476P)^2^+1.9513P] where P=(Fo^2^+2Fc^2^)/3'
_refine_ls_weighting_scheme calc
_refine_ls_wR_factor_gt 0.0998
_refine_ls_wR_factor_ref 0.1125
_reflns_number_gt 5862
_reflns_number_total 8264
_reflns_threshold_expression >2\s(I)
_cod_data_source_file ic200241d_si_002_4.cif
_cod_data_source_block 3
_cod_original_cell_volume 3652.6(1)
_cod_database_code 4325204

loop_
_symmetry_equiv_pos_as_xyz
'x, y, z'
'-x, y+1/2, -z+1/2'
'-x, -y, -z'
'x, -y-1/2, z-1/2'

loop_
_atom_site_label
_atom_site_type_symbol
_atom_site_fract_x
_atom_site_fract_y
_atom_site_fract_z
_atom_site_U_iso_or_equiv
_atom_site_adp_type
_atom_site_occupancy
_atom_site_symmetry_multiplicity
_atom_site_calc_flag
_atom_site_refinement_flags
_atom_site_disorder_assembly
_atom_site_disorder_group
Zn1 Zn 0.66972(2) 0.712327(19) 0.195927(12) 0.03414(10) Uani 1 1 d . . .
N11 N 0.60385(16) 0.63824(13) 0.12766(8) 0.0320(4) Uani 1 1 d . . .
C11 C 0.61052(19) 0.67002(16) 0.06980(10) 0.0321(5) Uani 1 1 d . . .
H11 H 0.6455 0.7309 0.0639 0.039 Uiso 1 1 calc R . .
C12 C 0.57168(18) 0.62214(16) 0.02087(10) 0.0308(5) Uani 1 1 d . . .
H12 H 0.5789 0.6512 -0.0170 0.037 Uiso 1 1 calc R . .
C13 C 0.51862(18) 0.52660(15) 0.02427(10) 0.0278(4) Uani 1 1 d . . .
C14 C 0.50885(18) 0.49598(16) 0.08607(10) 0.0293(5) Uani 1 1 d . . .
H14 H 0.4726 0.4363 0.0940 0.035 Uiso 1 1 calc R . .
C15 C 0.55009(18) 0.55040(16) 0.13249(10) 0.0304(5) Uani 1 1 d . . .
H15 H 0.5411 0.5258 0.1714 0.036 Uiso 1 1 calc R . .
C1A C 0.7582(2) 0.82762(18) 0.16961(11) 0.0395(6) Uani 1 1 d . . .
C2A C 0.7040(2) 0.9083(2) 0.14381(13) 0.0484(7) Uani 1 1 d . . .
C3A C 0.7677(3) 0.9877(3) 0.12539(19) 0.0792(12) Uani 1 1 d . . .
H3A H 0.7290 1.0419 0.1083 0.095 Uiso 1 1 calc R . .
C4A C 0.8865(3) 0.9891(3) 0.1316(2) 0.1000(16) Uani 1 1 d . . .
C5A C 0.9404(3) 0.9099(3) 0.1576(2) 0.0819(12) Uani 1 1 d . . .
H5A H 1.0213 0.9094 0.1622 0.098 Uiso 1 1 calc R . .
C6A C 0.8788(2) 0.8312(2) 0.17704(13) 0.0495(7) Uani 1 1 d . . .
C7A C 0.5758(2) 0.9134(2) 0.13591(14) 0.0547(7) Uani 1 1 d . . .
H7A1 H 0.5538 0.9750 0.1174 0.082 Uiso 0.50 1 calc PR . .
H7A2 H 0.5419 0.9082 0.1748 0.082 Uiso 0.50 1 calc PR . .
H7A3 H 0.5485 0.8601 0.1104 0.082 Uiso 0.50 1 calc PR . .
H7A4 H 0.5423 0.8539 0.1510 0.082 Uiso 0.50 1 calc PR . .
H7A5 H 0.5543 0.9206 0.0936 0.082 Uiso 0.50 1 calc PR . .
H7A6 H 0.5476 0.9688 0.1580 0.082 Uiso 0.50 1 calc PR . .
C8A C 0.9542(5) 1.0774(4) 0.1134(4) 0.191(4) Uani 1 1 d . . .
H8A1 H 0.9019 1.1260 0.0961 0.286 Uiso 0.50 1 calc PR . .
H8A2 H 1.0092 1.0586 0.0840 0.286 Uiso 0.50 1 calc PR . .
H8A3 H 0.9949 1.1045 0.1485 0.286 Uiso 0.50 1 calc PR . .
H8A4 H 1.0355 1.0667 0.1230 0.286 Uiso 0.50 1 calc PR . .
H8A5 H 0.9281 1.1341 0.1351 0.286 Uiso 0.50 1 calc PR . .
H8A6 H 0.9424 1.0882 0.0706 0.286 Uiso 0.50 1 calc PR . .
C9A C 0.9437(2) 0.7503(2) 0.20738(16) 0.0569(8) Uani 1 1 d . . .
H9A1 H 0.8903 0.6998 0.2186 0.085 Uiso 0.50 1 calc PR . .
H9A2 H 0.9847 0.7750 0.2431 0.085 Uiso 0.50 1 calc PR . .
H9A3 H 0.9985 0.7234 0.1802 0.085 Uiso 0.50 1 calc PR . .
H9A4 H 1.0254 0.7657 0.2093 0.085 Uiso 0.50 1 calc PR . .
H9A5 H 0.9310 0.6905 0.1848 0.085 Uiso 0.50 1 calc PR . .
H9A6 H 0.9172 0.7421 0.2478 0.085 Uiso 0.50 1 calc PR . .
C1B C 0.6416(2) 0.66092(18) 0.27703(11) 0.0376(5) Uani 1 1 d . . .
C2B C 0.5693(2) 0.71071(19) 0.31527(12) 0.0418(6) Uani 1 1 d . . .
C3B C 0.5622(3) 0.6845(2) 0.37442(13) 0.0523(7) Uani 1 1 d . . .
H3B H 0.5117 0.7186 0.3988 0.063 Uiso 1 1 calc R . .
C4B C 0.6274(3) 0.6095(2) 0.39901(12) 0.0550(8) Uani 1 1 d . . .
C5B C 0.6964(3) 0.5584(2) 0.36193(13) 0.0508(7) Uani 1 1 d . . .
H5B H 0.7404 0.5059 0.3776 0.061 Uiso 1 1 calc R . .
C6B C 0.7027(2) 0.58251(18) 0.30188(12) 0.0425(6) Uani 1 1 d . . .
C7B C 0.4999(3) 0.7952(2) 0.29146(14) 0.0540(7) Uani 1 1 d . . .
H7B1 H 0.5141 0.8045 0.2492 0.081 Uiso 0.50 1 calc PR . .
H7B2 H 0.5220 0.8537 0.3136 0.081 Uiso 0.50 1 calc PR . .
H7B3 H 0.4186 0.7824 0.2961 0.081 Uiso 0.50 1 calc PR . .
H7B4 H 0.4557 0.8225 0.3234 0.081 Uiso 0.50 1 calc PR . .
H7B5 H 0.4478 0.7733 0.2590 0.081 Uiso 0.50 1 calc PR . .
H7B6 H 0.5512 0.8447 0.2766 0.081 Uiso 0.50 1 calc PR . .
C8B C 0.6233(4) 0.5842(3) 0.46456(14) 0.0803(12) Uani 1 1 d . . .
H8B1 H 0.6746 0.5299 0.4736 0.120 Uiso 0.50 1 calc PR . .
H8B2 H 0.5452 0.5663 0.4738 0.120 Uiso 0.50 1 calc PR . .
H8B3 H 0.6473 0.6402 0.4886 0.120 Uiso 0.50 1 calc PR . .
H8B4 H 0.5701 0.6277 0.4837 0.120 Uiso 0.50 1 calc PR . .
H8B5 H 0.6996 0.5913 0.4836 0.120 Uiso 0.50 1 calc PR . .
H8B6 H 0.5974 0.5174 0.4687 0.120 Uiso 0.50 1 calc PR . .
C9B C 0.77723(4) 0.52144(4) 0.26317(3) 0.0566(7) Uani 1 1 d . . .
H9B1 H 0.8136 0.4702 0.2873 0.085 Uiso 0.50 1 calc PR . .
H9B2 H 0.8361 0.5622 0.2464 0.085 Uiso 0.50 1 calc PR . .
H9B3 H 0.7301 0.4925 0.2309 0.085 Uiso 0.50 1 calc PR . .
H9B4 H 0.7729 0.5463 0.2224 0.085 Uiso 0.50 1 calc PR . .
H9B5 H 0.7505 0.4544 0.2633 0.085 Uiso 0.50 1 calc PR . .
H9B6 H 0.8564 0.5241 0.2788 0.085 Uiso 0.50 1 calc PR . .
K1 K 0.25362(4) 0.53115(4) 0.04275(3) 0.04199(15) Uani 1 1 d R . .
C101 C 0.25154(4) 0.76578(4) -0.02429(3) 0.063(2) Uani 0.539(3) 1 d PR A 1
H10A H 0.3043 0.8201 -0.0311 0.076 Uiso 0.539(3) 1 calc PR A 1
H10B H 0.1728 0.7917 -0.0252 0.076 Uiso 0.539(3) 1 calc PR A 1
C102 C 0.262(3) 0.6927(19) -0.0725(17) 0.066(7) Uani 0.539(3) 1 d P A 1
H10C H 0.2514 0.7232 -0.1121 0.079 Uiso 0.539(3) 1 calc PR A 1
H10D H 0.3369 0.6605 -0.0696 0.079 Uiso 0.539(3) 1 calc PR A 1
C103 C 0.1593(6) 0.5562(7) -0.1096(4) 0.0563(18) Uani 0.539(3) 1 d P A 1
H10E H 0.2348 0.5281 -0.1175 0.068 Uiso 0.539(3) 1 calc PR A 1
H10F H 0.1300 0.5887 -0.1464 0.068 Uiso 0.539(3) 1 calc PR A 1
C104 C 0.0793(16) 0.4777(14) -0.0934(10) 0.066(7) Uani 0.539(3) 1 d P A 1
H10G H 0.0045 0.5062 -0.0845 0.079 Uiso 0.539(3) 1 calc PR A 1
H10H H 0.0673 0.4334 -0.1276 0.079 Uiso 0.539(3) 1 calc PR A 1
C105 C 0.0541(6) 0.3449(5) -0.0327(4) 0.0635(19) Uani 0.539(3) 1 d P A 1
H10I H 0.0406 0.3048 -0.0687 0.076 Uiso 0.539(3) 1 calc PR A 1
H10J H -0.0206 0.3644 -0.0177 0.076 Uiso 0.539(3) 1 calc PR A 1
C106 C 0.1282(16) 0.2842(14) 0.0187(9) 0.062(3) Uani 0.539(3) 1 d P A 1
H10K H 0.0925 0.2213 0.0274 0.074 Uiso 0.539(3) 1 calc PR A 1
H10L H 0.2081 0.2739 0.0076 0.074 Uiso 0.539(3) 1 calc PR A 1
C107 C 0.1804(8) 0.3087(8) 0.1178(5) 0.062(3) Uani 0.539(3) 1 d P A 1
H10M H 0.2607 0.2963 0.1083 0.074 Uiso 0.539(3) 1 calc PR A 1
H10N H 0.1447 0.2464 0.1277 0.074 Uiso 0.539(3) 1 calc PR A 1
C108 C 0.1766(11) 0.3769(18) 0.1708(10) 0.065(4) Uani 0.539(3) 1 d P A 1
H10O H 0.0965 0.3828 0.1826 0.078 Uiso 0.539(3) 1 calc PR A 1
H10P H 0.2211 0.3481 0.2047 0.078 Uiso 0.539(3) 1 calc PR A 1
C109 C 0.1970(6) 0.5281(6) 0.2079(3) 0.0615(17) Uani 0.539(3) 1 d P A 1
H10Q H 0.2166 0.4967 0.2465 0.074 Uiso 0.539(3) 1 calc PR A 1
H10R H 0.1153 0.5461 0.2073 0.074 Uiso 0.539(3) 1 calc PR A 1
C110 C 0.2658(11) 0.6141(8) 0.2018(5) 0.063(3) Uani 0.539(3) 1 d P A 1
H11A H 0.2531 0.6586 0.2352 0.075 Uiso 0.539(3) 1 calc PR A 1
H11B H 0.3477 0.5963 0.2029 0.075 Uiso 0.539(3) 1 calc PR A 1
C111 C 0.3070(8) 0.7412(6) 0.1360(5) 0.061(2) Uani 0.539(3) 1 d P A 1
H11C H 0.3870 0.7193 0.1337 0.074 Uiso 0.539(3) 1 calc PR A 1
H11D H 0.3035 0.7873 0.1695 0.074 Uiso 0.539(3) 1 calc PR A 1
C112 C 0.2716(16) 0.7899(14) 0.0807(6) 0.065(4) Uani 0.539(3) 1 d P A 1
H11E H 0.1925 0.8138 0.0833 0.078 Uiso 0.539(3) 1 calc PR A 1
H11F H 0.3220 0.8459 0.0743 0.078 Uiso 0.539(3) 1 calc PR A 1
O101 O 0.2780(3) 0.7241(3) 0.03244(18) 0.0520(11) Uani 0.539(3) 1 d P A 1
O102 O 0.1714(3) 0.6249(3) -0.06272(19) 0.0522(11) Uani 0.539(3) 1 d P A 1
O103 O 0.1199(3) 0.4277(4) -0.0460(2) 0.0526(11) Uani 0.539(3) 1 d P A 1
O104 O 0.1207(3) 0.3513(3) 0.0677(2) 0.0495(10) Uani 0.539(3) 1 d P A 1
O105 O 0.2162(4) 0.4625(4) 0.1608(2) 0.0543(11) Uani 0.539(3) 1 d P A 1
O106 O 0.2362(3) 0.6607(3) 0.1470(2) 0.0529(11) Uani 0.539(3) 1 d P A 1
C201 C 0.252(3) 0.684(2) -0.0852(19) 0.060(7) Uani 0.461(3) 1 d P A 2
H20A H 0.3276 0.6528 -0.0855 0.072 Uiso 0.461(3) 1 calc PR A 2
H20B H 0.2537 0.7421 -0.1108 0.072 Uiso 0.461(3) 1 calc PR A 2
C202 C 0.1635(6) 0.6159(7) -0.1100(4) 0.0471(17) Uani 0.461(3) 1 d P A 2
H20C H 0.0870 0.6458 -0.1092 0.057 Uiso 0.461(3) 1 calc PR A 2
H20D H 0.1791 0.6002 -0.1518 0.057 Uiso 0.461(3) 1 calc PR A 2
C203 C 0.0699(16) 0.4736(15) -0.0902(10) 0.052(7) Uani 0.461(3) 1 d P A 2
H20E H 0.0589 0.4681 -0.1339 0.062 Uiso 0.461(3) 1 calc PR A 2
H20F H 0.0004 0.5022 -0.0740 0.062 Uiso 0.461(3) 1 calc PR A 2
C204 C 0.0959(7) 0.3718(7) -0.0613(4) 0.0523(18) Uani 0.461(3) 1 d P A 2
H20G H 0.0333 0.3263 -0.0722 0.063 Uiso 0.461(3) 1 calc PR A 2
H20H H 0.1675 0.3455 -0.0765 0.063 Uiso 0.461(3) 1 calc PR A 2
C205 C 0.126(2) 0.3018(15) 0.0285(12) 0.079(7) Uani 0.461(3) 1 d P A 2
H20I H 0.1988 0.2754 0.0142 0.095 Uiso 0.461(3) 1 calc PR A 2
H20J H 0.0650 0.2560 0.0161 0.095 Uiso 0.461(3) 1 calc PR A 2
C206 C 0.1351(9) 0.3040(7) 0.0959(6) 0.058(3) Uani 0.461(3) 1 d P A 2
H20K H 0.0576 0.3072 0.1116 0.069 Uiso 0.461(3) 1 calc PR A 2
H20L H 0.1723 0.2442 0.1110 0.069 Uiso 0.461(3) 1 calc PR A 2
C207 C 0.178(2) 0.401(3) 0.1779(11) 0.104(11) Uani 0.461(3) 1 d P A 2
H20M H 0.1962 0.3417 0.2013 0.125 Uiso 0.461(3) 1 calc PR A 2
H20N H 0.0973 0.4181 0.1830 0.125 Uiso 0.461(3) 1 calc PR A 2
C208 C 0.2596(7) 0.4859(6) 0.1974(4) 0.0574(19) Uani 0.461(3) 1 d P A 2
H20O H 0.2565 0.4970 0.2408 0.069 Uiso 0.461(3) 1 calc PR A 2
H20P H 0.3393 0.4701 0.1882 0.069 Uiso 0.461(3) 1 calc PR A 2
C209 C 0.2832(12) 0.6509(8) 0.1884(5) 0.051(3) Uani 0.461(3) 1 d P A 2
H20Q H 0.3664 0.6390 0.1878 0.062 Uiso 0.461(3) 1 calc PR A 2
H20R H 0.2633 0.6628 0.2301 0.062 Uiso 0.461(3) 1 calc PR A 2
C210 C 0.2526(9) 0.7356(9) 0.1514(4) 0.061(3) Uani 0.461(3) 1 d P A 2
H21A H 0.1689 0.7454 0.1502 0.073 Uiso 0.461(3) 1 calc PR A 2
H21B H 0.2895 0.7942 0.1686 0.073 Uiso 0.461(3) 1 calc PR A 2
C211 C 0.2818(18) 0.8007(16) 0.0568(6) 0.059(4) Uani 0.461(3) 1 d P A 2
H21C H 0.3326 0.8519 0.0735 0.071 Uiso 0.461(3) 1 calc PR A 2
H21D H 0.2026 0.8253 0.0559 0.071 Uiso 0.461(3) 1 calc PR A 2
C212 C 0.3140(6) 0.7776(5) -0.0041(4) 0.0485(17) Uani 0.461(3) 1 d P A 2
H21E H 0.3154 0.8372 -0.0284 0.058 Uiso 0.461(3) 1 calc PR A 2
H21F H 0.3909 0.7480 -0.0034 0.058 Uiso 0.461(3) 1 calc PR A 2
O201 O 0.2310(4) 0.7116(3) -0.0288(2) 0.0429(11) Uani 0.461(3) 1 d P A 2
O202 O 0.1672(4) 0.5304(4) -0.0748(3) 0.0469(12) Uani 0.461(3) 1 d P A 2
O203 O 0.1068(3) 0.3815(3) 0.0020(2) 0.0499(12) Uani 0.461(3) 1 d P A 2
O204 O 0.1999(4) 0.3861(3) 0.1159(2) 0.0518(13) Uani 0.461(3) 1 d P A 2
O205 O 0.2230(4) 0.5696(3) 0.1658(2) 0.0495(12) Uani 0.461(3) 1 d P A 2
O206 O 0.2901(4) 0.7196(4) 0.0928(2) 0.0464(11) Uani 0.461(3) 1 d P A 2

loop_
_atom_site_aniso_label
_atom_site_aniso_U_11
_atom_site_aniso_U_22
_atom_site_aniso_U_33
_atom_site_aniso_U_23
_atom_site_aniso_U_13
_atom_site_aniso_U_12
Zn1 0.03963(16) 0.03425(15) 0.02849(15) -0.00347(12) 0.00081(11) -0.00052(12)
N11 0.0362(10) 0.0316(10) 0.0280(10) -0.0023(8) 0.0003(8) -0.0038(8)
C11 0.0383(12) 0.0288(11) 0.0292(13) 0.0004(9) 0.0018(9) -0.0049(10)
C12 0.0363(12) 0.0307(11) 0.0252(12) 0.0035(9) 0.0003(9) -0.0037(9)
C13 0.0275(10) 0.0290(11) 0.0269(11) 0.0011(9) -0.0007(8) 0.0007(8)
C14 0.0302(11) 0.0283(11) 0.0294(12) 0.0030(9) 0.0000(9) -0.0007(9)
C15 0.0317(11) 0.0346(12) 0.0248(12) 0.0025(9) 0.0012(9) 0.0015(9)
C1A 0.0475(14) 0.0384(13) 0.0321(14) -0.0051(11) -0.0042(11) -0.0041(11)
C2A 0.0568(16) 0.0451(15) 0.0419(16) 0.0039(12) -0.0133(12) -0.0061(13)
C3A 0.074(2) 0.058(2) 0.103(3) 0.037(2) -0.031(2) -0.0153(17)
C4A 0.076(2) 0.076(3) 0.144(4) 0.055(3) -0.030(3) -0.032(2)
C5A 0.0555(19) 0.075(2) 0.113(3) 0.023(2) -0.019(2) -0.0219(18)
C6A 0.0507(16) 0.0453(15) 0.0519(18) 0.0021(13) -0.0063(13) -0.0075(13)
C7A 0.0590(17) 0.0508(17) 0.0534(18) 0.0048(14) -0.0075(14) 0.0041(14)
C8A 0.116(4) 0.137(5) 0.314(10) 0.145(6) -0.063(5) -0.072(4)
C9A 0.0466(15) 0.0515(16) 0.072(2) -0.0026(15) -0.0053(14) 0.0055(13)
C1B 0.0432(13) 0.0379(13) 0.0317(13) -0.0055(10) 0.0011(10) -0.0108(11)
C2B 0.0436(13) 0.0445(14) 0.0375(14) -0.0101(11) 0.0043(11) -0.0155(12)
C3B 0.0641(17) 0.0541(17) 0.0399(16) -0.0155(13) 0.0168(13) -0.0234(14)
C4B 0.085(2) 0.0475(16) 0.0324(15) -0.0017(12) 0.0058(14) -0.0311(16)
C5B 0.0716(18) 0.0394(14) 0.0409(16) 0.0027(12) -0.0046(13) -0.0159(13)
C6B 0.0536(15) 0.0375(13) 0.0362(14) -0.0016(11) -0.0006(11) -0.0095(12)
C7B 0.0549(16) 0.0590(18) 0.0482(17) -0.0162(14) 0.0048(13) 0.0055(14)
C8B 0.140(3) 0.067(2) 0.0343(18) 0.0030(15) 0.0122(19) -0.041(2)
C9B 0.0708(19) 0.0495(17) 0.0494(18) 0.0024(13) 0.0026(14) 0.0126(14)
K1 0.0415(3) 0.0380(3) 0.0463(3) 0.0044(2) -0.0002(2) 0.0060(2)
C101 0.068(5) 0.052(4) 0.071(5) 0.026(4) 0.014(4) 0.003(4)
C102 0.064(7) 0.060(8) 0.074(14) 0.033(9) 0.013(8) -0.009(5)
C103 0.063(4) 0.068(5) 0.038(4) -0.002(4) 0.012(3) 0.015(4)
C104 0.068(11) 0.080(12) 0.051(9) -0.009(7) 0.010(7) 0.036(8)
C105 0.064(4) 0.080(5) 0.048(4) -0.017(4) 0.013(3) -0.012(4)
C106 0.099(7) 0.025(6) 0.064(6) -0.006(6) 0.031(6) 0.010(4)
C107 0.051(5) 0.058(5) 0.077(6) 0.023(4) 0.000(4) 0.015(4)
C108 0.045(5) 0.079(7) 0.071(10) 0.031(6) 0.005(5) 0.020(4)
C109 0.059(4) 0.079(5) 0.047(4) -0.001(3) 0.003(3) 0.007(4)
C110 0.061(6) 0.080(8) 0.047(6) 0.010(5) 0.000(4) 0.014(6)
C111 0.065(5) 0.045(4) 0.072(7) -0.006(4) -0.010(4) -0.007(4)
C112 0.062(4) 0.051(9) 0.081(10) -0.029(9) -0.001(7) 0.004(5)
O101 0.057(2) 0.036(2) 0.063(3) 0.0014(19) 0.0039(18) 0.0060(16)
O102 0.050(2) 0.061(3) 0.046(3) 0.0043(19) 0.0094(17) 0.0122(18)
O103 0.046(2) 0.053(3) 0.058(3) -0.007(2) 0.0049(19) 0.004(2)
O104 0.048(2) 0.048(2) 0.053(3) 0.003(2) 0.0050(18) 0.0122(19)
O105 0.059(2) 0.060(3) 0.043(3) 0.014(2) 0.001(2) 0.004(2)
O106 0.053(2) 0.057(3) 0.048(3) -0.004(2) -0.0036(19) 0.0061(19)
C201 0.048(8) 0.058(8) 0.074(15) 0.015(7) 0.017(8) 0.017(8)
C202 0.047(4) 0.060(5) 0.034(4) -0.001(4) 0.001(3) 0.010(4)
C203 0.036(7) 0.064(11) 0.054(11) -0.022(8) -0.014(6) -0.013(7)
C204 0.044(4) 0.051(5) 0.062(5) -0.018(4) -0.001(3) 0.006(3)
C205 0.098(8) 0.021(7) 0.125(16) -0.023(7) 0.086(10) -0.011(5)
C206 0.052(6) 0.033(4) 0.090(9) 0.018(5) 0.024(5) 0.001(5)
C207 0.134(15) 0.14(3) 0.040(8) 0.049(13) 0.020(8) 0.067(13)
C208 0.056(4) 0.065(5) 0.050(5) 0.026(4) -0.004(4) -0.004(4)
C209 0.057(5) 0.060(7) 0.037(7) -0.009(5) 0.003(5) 0.005(5)
C210 0.062(6) 0.066(6) 0.055(5) -0.018(4) 0.006(4) -0.003(5)
C211 0.065(8) 0.038(5) 0.072(10) 0.000(8) -0.020(8) 0.008(5)
C212 0.040(3) 0.036(3) 0.070(5) 0.013(3) 0.002(3) -0.004(3)
O201 0.039(2) 0.037(3) 0.053(3) 0.008(2) 0.009(2) 0.000(2)
O202 0.040(3) 0.049(3) 0.051(3) -0.002(3) -0.002(2) 0.002(2)
O203 0.046(2) 0.040(3) 0.065(3) -0.007(2) 0.014(2) 0.0004(19)
O204 0.053(3) 0.039(3) 0.064(3) 0.019(2) 0.012(2) 0.000(2)
O205 0.048(2) 0.053(3) 0.047(3) 0.004(2) -0.003(2) 0.000(2)
O206 0.056(3) 0.033(3) 0.050(3) 0.001(2) 0.000(2) 0.008(2)

loop_
_atom_type_symbol
_atom_type_description
_atom_type_scat_dispersion_real
_atom_type_scat_dispersion_imag
_atom_type_scat_source
C C 0.0033 0.0016 'International Tables Vol C Tables 4.2.6.8 and 6.1.1.4'
H H 0.0000 0.0000 'International Tables Vol C Tables 4.2.6.8 and 6.1.1.4'
N N 0.0061 0.0033 'International Tables Vol C Tables 4.2.6.8 and 6.1.1.4'
O O 0.0106 0.0060 'International Tables Vol C Tables 4.2.6.8 and 6.1.1.4'
K K 0.2009 0.2494 'International Tables Vol C Tables 4.2.6.8 and 6.1.1.4'
Zn Zn 0.2839 1.4301 'International Tables Vol C Tables 4.2.6.8 and 6.1.1.4'

loop_
_geom_angle_atom_site_label_1
_geom_angle_atom_site_label_2
_geom_angle_atom_site_label_3
_geom_angle
_geom_angle_site_symmetry_1
_geom_angle_site_symmetry_3
N11 Zn1 C1B 116.73(9) . .
N11 Zn1 C1A 111.93(9) . .
C1B Zn1 C1A 131.33(10) . .
C15 N11 C11 113.66(18) . .
C15 N11 Zn1 124.23(15) . .
C11 N11 Zn1 122.09(15) . .
C12 C11 N11 125.6(2) . .
C12 C11 H11 117.2 . .
N11 C11 H11 117.2 . .
C11 C12 C13 122.1(2) . .
C11 C12 K1 118.29(15) . 3_665
C13 C12 K1 73.52(12) . 3_665
C11 C12 H12 119.0 . .
C13 C12 H12 119.0 . .
K1 C12 H12 78.7 3_665 .
C13 C13 C14 124.4(2) 3_665 .
C13 C13 C12 124.3(3) 3_665 .
C14 C13 C12 111.24(19) . .
C13 C13 K1 80.45(17) 3_665 .
C14 C13 K1 76.26(12) . .
C12 C13 K1 114.32(13) . .
C13 C13 K1 74.72(17) 3_665 3_665
C14 C13 K1 118.23(13) . 3_665
C12 C13 K1 80.64(12) . 3_665
K1 C13 K1 155.17(8) . 3_665
C15 C14 C13 122.0(2) . .
C15 C14 K1 117.02(15) . .
C13 C14 K1 76.90(12) . .
C15 C14 H14 119.0 . .
C13 C14 H14 119.0 . .
K1 C14 H14 76.4 . .
C14 C15 N11 125.3(2) . .
C14 C15 H15 117.3 . .
N11 C15 H15 117.3 . .
C2A C1A C6A 117.0(2) . .
C2A C1A Zn1 121.78(19) . .
C6A C1A Zn1 121.25(19) . .
C1A C2A C3A 120.7(3) . .
C1A C2A C7A 121.2(2) . .
C3A C2A C7A 118.0(3) . .
C4A C3A C2A 121.6(3) . .
C4A C3A H3A 119.2 . .
C2A C3A H3A 119.2 . .
C5A C4A C3A 118.0(3) . .
C5A C4A C8A 121.0(4) . .
C3A C4A C8A 120.9(4) . .
C4A C5A C6A 121.4(3) . .
C4A C5A H5A 119.3 . .
C6A C5A H5A 119.3 . .
C5A C6A C1A 121.4(3) . .
C5A C6A C9A 117.9(3) . .
C1A C6A C9A 120.7(2) . .
C2A C7A H7A1 109.5 . .
C2A C7A H7A2 109.5 . .
H7A1 C7A H7A2 109.5 . .
C2A C7A H7A3 109.5 . .
H7A1 C7A H7A3 109.5 . .
H7A2 C7A H7A3 109.5 . .
C2A C7A H7A4 109.5 . .
H7A1 C7A H7A4 141.1 . .
H7A2 C7A H7A4 56.3 . .
H7A3 C7A H7A4 56.3 . .
C2A C7A H7A5 109.5 . .
H7A1 C7A H7A5 56.3 . .
H7A2 C7A H7A5 141.1 . .
H7A3 C7A H7A5 56.3 . .
H7A4 C7A H7A5 109.5 . .
C2A C7A H7A6 109.5 . .
H7A1 C7A H7A6 56.3 . .
H7A2 C7A H7A6 56.3 . .
H7A3 C7A H7A6 141.1 . .
H7A4 C7A H7A6 109.5 . .
H7A5 C7A H7A6 109.5 . .
C4A C8A H8A1 109.5 . .
C4A C8A H8A2 109.5 . .
H8A1 C8A H8A2 109.5 . .
C4A C8A H8A3 109.5 . .
H8A1 C8A H8A3 109.5 . .
H8A2 C8A H8A3 109.5 . .
C4A C8A H8A4 109.5 . .
H8A1 C8A H8A4 141.1 . .
H8A2 C8A H8A4 56.3 . .
H8A3 C8A H8A4 56.3 . .
C4A C8A H8A5 109.5 . .
H8A1 C8A H8A5 56.3 . .
H8A2 C8A H8A5 141.1 . .
H8A3 C8A H8A5 56.3 . .
H8A4 C8A H8A5 109.5 . .
C4A C8A H8A6 109.5 . .
H8A1 C8A H8A6 56.3 . .
H8A2 C8A H8A6 56.3 . .
H8A3 C8A H8A6 141.1 . .
H8A4 C8A H8A6 109.5 . .
H8A5 C8A H8A6 109.5 . .
C6A C9A H9A1 109.5 . .
C6A C9A H9A2 109.5 . .
H9A1 C9A H9A2 109.5 . .
C6A C9A H9A3 109.5 . .
H9A1 C9A H9A3 109.5 . .
H9A2 C9A H9A3 109.5 . .
C6A C9A H9A4 109.5 . .
H9A1 C9A H9A4 141.1 . .
H9A2 C9A H9A4 56.3 . .
H9A3 C9A H9A4 56.3 . .
C6A C9A H9A5 109.5 . .
H9A1 C9A H9A5 56.3 . .
H9A2 C9A H9A5 141.1 . .
H9A3 C9A H9A5 56.3 . .
H9A4 C9A H9A5 109.5 . .
C6A C9A H9A6 109.5 . .
H9A1 C9A H9A6 56.3 . .
H9A2 C9A H9A6 56.3 . .
H9A3 C9A H9A6 141.1 . .
H9A4 C9A H9A6 109.5 . .
H9A5 C9A H9A6 109.5 . .
C6B C1B C2B 116.4(2) . .
C6B C1B Zn1 122.50(19) . .
C2B C1B Zn1 120.58(19) . .
C3B C2B C1B 121.3(3) . .
C3B C2B C7B 119.3(3) . .
C1B C2B C7B 119.4(2) . .
C2B C3B C4B 121.5(3) . .
C2B C3B H3B 119.2 . .
C4B C3B H3B 119.2 . .
C5B C4B C3B 118.0(3) . .
C5B C4B C8B 120.8(3) . .
C3B C4B C8B 121.2(3) . .
C4B C5B C6B 121.2(3) . .
C4B C5B H5B 119.4 . .
C6B C5B H5B 119.4 . .
C5B C6B C1B 121.5(3) . .
C5B C6B C9B 118.5(2) . .
C1B C6B C9B 120.0(2) . .
C2B C7B H7B1 109.5 . .
C2B C7B H7B2 109.5 . .
H7B1 C7B H7B2 109.5 . .
C2B C7B H7B3 109.5 . .
H7B1 C7B H7B3 109.5 . .
H7B2 C7B H7B3 109.5 . .
C2B C7B H7B4 109.5 . .
H7B1 C7B H7B4 141.1 . .
H7B2 C7B H7B4 56.3 . .
H7B3 C7B H7B4 56.3 . .
C2B C7B H7B5 109.5 . .
H7B1 C7B H7B5 56.3 . .
H7B2 C7B H7B5 141.1 . .
H7B3 C7B H7B5 56.3 . .
H7B4 C7B H7B5 109.5 . .
C2B C7B H7B6 109.5 . .
H7B1 C7B H7B6 56.3 . .
H7B2 C7B H7B6 56.3 . .
H7B3 C7B H7B6 141.1 . .
H7B4 C7B H7B6 109.5 . .
H7B5 C7B H7B6 109.5 . .
C4B C8B H8B1 109.5 . .
C4B C8B H8B2 109.5 . .
H8B1 C8B H8B2 109.5 . .
C4B C8B H8B3 109.5 . .
H8B1 C8B H8B3 109.5 . .
H8B2 C8B H8B3 109.5 . .
C4B C8B H8B4 109.5 . .
H8B1 C8B H8B4 141.1 . .
H8B2 C8B H8B4 56.3 . .
H8B3 C8B H8B4 56.3 . .
C4B C8B H8B5 109.5 . .
H8B1 C8B H8B5 56.3 . .
H8B2 C8B H8B5 141.1 . .
H8B3 C8B H8B5 56.3 . .
H8B4 C8B H8B5 109.5 . .
C4B C8B H8B6 109.5 . .
H8B1 C8B H8B6 56.3 . .
H8B2 C8B H8B6 56.3 . .
H8B3 C8B H8B6 141.1 . .
H8B4 C8B H8B6 109.5 . .
H8B5 C8B H8B6 109.5 . .
C6B C9B H9B1 109.5 . .
C6B C9B H9B2 109.5 . .
H9B1 C9B H9B2 109.5 . .
C6B C9B H9B3 109.5 . .
H9B1 C9B H9B3 109.5 . .
H9B2 C9B H9B3 109.5 . .
C6B C9B H9B4 109.5 . .
H9B1 C9B H9B4 141.1 . .
H9B2 C9B H9B4 56.3 . .
H9B3 C9B H9B4 56.3 . .
C6B C9B H9B5 109.5 . .
H9B1 C9B H9B5 56.3 . .
H9B2 C9B H9B5 141.1 . .
H9B3 C9B H9B5 56.3 . .
H9B4 C9B H9B5 109.5 . .
C6B C9B H9B6 109.5 . .
H9B1 C9B H9B6 56.3 . .
H9B2 C9B H9B6 56.3 . .
H9B3 C9B H9B6 141.1 . .
H9B4 C9B H9B6 109.5 . .
H9B5 C9B H9B6 109.5 . .
O204 K1 O101 145.19(14) . .
O204 K1 O202 119.48(16) . .
O101 K1 O202 87.57(14) . .
O204 K1 O203 59.62(15) . .
O101 K1 O203 139.89(13) . .
O202 K1 O203 59.88(16) . .
O204 K1 O102 140.69(13) . .
O101 K1 O102 60.54(12) . .
O202 K1 O102 27.48(12) . .
O203 K1 O102 83.34(13) . .
O204 K1 O205 60.25(14) . .
O101 K1 O205 85.24(13) . .
O202 K1 O205 149.67(13) . .
O203 K1 O205 110.55(13) . .
O102 K1 O205 132.27(12) . .
O204 K1 O206 118.33(15) . .
O101 K1 O206 28.10(13) . .
O202 K1 O206 114.67(15) . .
O203 K1 O206 150.99(12) . .
O102 K1 O206 87.21(14) . .
O205 K1 O206 58.16(14) . .
O204 K1 O103 85.27(14) . .
O101 K1 O103 119.44(13) . .
O202 K1 O103 34.24(14) . .
O203 K1 O103 25.80(12) . .
O102 K1 O103 59.37(12) . .
O205 K1 O103 132.84(12) . .
O206 K1 O103 142.73(14) . .
O204 K1 O105 30.42(14) . .
O101 K1 O105 115.36(14) . .
O202 K1 O105 144.20(16) . .
O203 K1 O105 86.65(15) . .
O102 K1 O105 149.85(11) . .
O205 K1 O105 30.14(14) . .
O206 K1 O105 87.95(15) . .
O103 K1 O105 112.19(14) . .
O204 K1 O106 86.69(14) . .
O101 K1 O106 58.69(13) . .
O202 K1 O106 135.76(13) . .
O203 K1 O106 129.70(12) . .
O102 K1 O106 110.58(12) . .
O205 K1 O106 26.55(12) . .
O206 K1 O106 32.14(13) . .
O103 K1 O106 142.93(11) . .
O105 K1 O106 56.69(14) . .
O204 K1 O201 160.04(13) . .
O101 K1 O201 29.53(13) . .
O202 K1 O201 58.04(15) . .
O203 K1 O201 113.69(14) . .
O102 K1 O201 31.21(12) . .
O205 K1 O201 110.81(14) . .
O206 K1 O201 57.10(15) . .
O103 K1 O201 90.54(13) . .
O105 K1 O201 139.80(14) . .
O106 K1 O201 84.96(14) . .
O204 K1 O104 29.44(13) . .
O101 K1 O104 153.50(11) . .
O202 K1 O104 90.21(15) . .
O203 K1 O104 30.39(13) . .
O102 K1 O104 112.04(12) . .
O205 K1 O104 83.44(13) . .
O206 K1 O104 138.69(12) . .
O103 K1 O104 56.18(13) . .
O105 K1 O104 56.75(14) . .
O106 K1 O104 107.45(12) . .
O201 K1 O104 139.62(12) . .
O101 C101 C102 110.9(12) . .
O101 C101 H10A 109.5 . .
C102 C101 H10A 109.5 . .
O101 C101 H10B 109.5 . .
C102 C101 H10B 109.5 . .
H10A C101 H10B 108.1 . .
O102 C102 C101 104.5(17) . .
O102 C102 K1 54.2(11) . .
C101 C102 K1 83.6(13) . .
O102 C102 H10C 110.8 . .
C101 C102 H10C 110.8 . .
K1 C102 H10C 162.5 . .
O102 C102 H10D 110.8 . .
C101 C102 H10D 110.8 . .
K1 C102 H10D 73.1 . .
H10C C102 H10D 108.9 . .
O102 C103 C104 110.5(10) . .
O102 C103 H10E 109.6 . .
C104 C103 H10E 109.6 . .
O102 C103 H10F 109.6 . .
C104 C103 H10F 109.6 . .
H10E C103 H10F 108.1 . .
O103 C104 C103 111.4(14) . .
O103 C104 H10G 109.4 . .
C103 C104 H10G 109.4 . .
O103 C104 H10H 109.4 . .
C103 C104 H10H 109.4 . .
H10G C104 H10H 108.0 . .
O103 C105 C106 106.6(8) . .
O103 C105 H10I 110.4 . .
C106 C105 H10I 110.4 . .
O103 C105 H10J 110.4 . .
C106 C105 H10J 110.4 . .
H10I C105 H10J 108.6 . .
O104 C106 C105 99.1(11) . .
O104 C106 H10K 111.9 . .
C105 C106 H10K 111.9 . .
O104 C106 H10L 111.9 . .
C105 C106 H10L 111.9 . .
H10K C106 H10L 109.6 . .
O104 C107 C108 109.4(10) . .
O104 C107 H10M 109.8 . .
C108 C107 H10M 109.8 . .
O104 C107 H10N 109.8 . .
C108 C107 H10N 109.8 . .
H10M C107 H10N 108.2 . .
O105 C108 C107 114.0(14) . .
O105 C108 H10O 108.7 . .
C107 C108 H10O 108.7 . .
O105 C108 H10P 108.7 . .
C107 C108 H10P 108.7 . .
H10O C108 H10P 107.6 . .
O105 C109 C110 110.3(7) . .
O105 C109 H10Q 109.6 . .
C110 C109 H10Q 109.6 . .
O105 C109 H10R 109.6 . .
C110 C109 H10R 109.6 . .
H10Q C109 H10R 108.1 . .
O106 C110 C109 109.8(10) . .
O106 C110 H11A 109.7 . .
C109 C110 H11A 109.7 . .
O106 C110 H11B 109.7 . .
C109 C110 H11B 109.7 . .
H11A C110 H11B 108.2 . .
O106 C111 C112 111.4(10) . .
O106 C111 H11C 109.4 . .
C112 C111 H11C 109.4 . .
O106 C111 H11D 109.4 . .
C112 C111 H11D 109.4 . .
H11C C111 H11D 108.0 . .
O101 C112 C111 109.5(13) . .
O101 C112 H11E 109.8 . .
C111 C112 H11E 109.8 . .
O101 C112 H11F 109.8 . .
C111 C112 H11F 109.8 . .
H11E C112 H11F 108.2 . .
C112 O101 C101 114.2(7) . .
C112 O101 K1 124.0(7) . .
C101 O101 K1 117.3(2) . .
C103 O102 C102 111.9(15) . .
C103 O102 K1 109.4(5) . .
C102 O102 K1 101.6(15) . .
C104 O103 C105 114.0(10) . .
C104 O103 K1 117.4(9) . .
C105 O103 K1 122.8(4) . .
C107 O104 C106 107.0(9) . .
C107 O104 K1 104.4(5) . .
C106 O104 K1 109.9(8) . .
C108 O105 C109 112.7(11) . .
C108 O105 K1 122.2(11) . .
C109 O105 K1 120.9(4) . .
C111 O106 C110 112.6(7) . .
C111 O106 K1 106.1(5) . .
C110 O106 K1 112.8(6) . .
O201 C201 C202 112(2) . .
O201 C201 H20A 109.2 . .
C202 C201 H20A 109.2 . .
O201 C201 H20B 109.2 . .
C202 C201 H20B 109.2 . .
H20A C201 H20B 107.9 . .
O202 C202 C201 108.3(15) . .
O202 C202 H20C 110.0 . .
C201 C202 H20C 110.0 . .
O202 C202 H20D 110.0 . .
C201 C202 H20D 110.0 . .
H20C C202 H20D 108.4 . .
O202 C203 C204 104.9(12) . .
O202 C203 H20E 110.8 . .
C204 C203 H20E 110.8 . .
O202 C203 H20F 110.8 . .
C204 C203 H20F 110.8 . .
H20E C203 H20F 108.8 . .
O203 C204 C203 109.4(10) . .
O203 C204 H20G 109.8 . .
C203 C204 H20G 109.8 . .
O203 C204 H20H 109.8 . .
C203 C204 H20H 109.8 . .
H20G C204 H20H 108.2 . .
O203 C205 C206 117.0(16) . .
O203 C205 K1 47.6(9) . .
C206 C205 K1 83.1(10) . .
O203 C205 H20I 108.1 . .
C206 C205 H20I 108.1 . .
K1 C205 H20I 89.8 . .
O203 C205 H20J 108.1 . .
C206 C205 H20J 108.1 . .
K1 C205 H20J 154.7 . .
H20I C205 H20J 107.3 . .
O204 C206 C205 110.1(10) . .
O204 C206 H20K 109.6 . .
C205 C206 H20K 109.6 . .
O204 C206 H20L 109.6 . .
C205 C206 H20L 109.6 . .
H20K C206 H20L 108.2 . .
O204 C207 C208 104.1(16) . .
O204 C207 H20M 110.9 . .
C208 C207 H20M 110.9 . .
O204 C207 H20N 110.9 . .
C208 C207 H20N 110.9 . .
H20M C207 H20N 109.0 . .
O205 C208 C207 107.9(11) . .
O205 C208 K1 50.8(4) . .
C207 C208 K1 82.7(9) . .
O205 C208 H20O 110.1 . .
C207 C208 H20O 110.1 . .
K1 C208 H20O 160.6 . .
O205 C208 H20P 110.1 . .
C207 C208 H20P 110.1 . .
K1 C208 H20P 79.2 . .
H20O C208 H20P 108.4 . .
O205 C209 C210 109.0(11) . .
O205 C209 H20Q 109.9 . .
C210 C209 H20Q 109.9 . .
O205 C209 H20R 109.9 . .
C210 C209 H20R 109.9 . .
H20Q C209 H20R 108.3 . .
O206 C210 C209 108.7(8) . .
O206 C210 H21A 109.9 . .
C209 C210 H21A 109.9 . .
O206 C210 H21B 109.9 . .
C209 C210 H21B 109.9 . .
H21A C210 H21B 108.3 . .
O206 C211 C212 110.8(14) . .
O206 C211 H21C 109.5 . .
C212 C211 H21C 109.5 . .
O206 C211 H21D 109.5 . .
C212 C211 H21D 109.5 . .
H21C C211 H21D 108.1 . .
O201 C212 C211 107.6(10) . .
O201 C212 H21E 110.2 . .
C211 C212 H21E 110.2 . .
O201 C212 H21F 110.2 . .
C211 C212 H21F 110.2 . .
H21E C212 H21F 108.5 . .
C201 O201 C212 113.3(16) . .
C201 O201 K1 104.8(13) . .
C212 O201 K1 106.4(3) . .
C203 O202 C202 108.8(11) . .
C203 O202 K1 119.3(10) . .
C202 O202 K1 121.7(4) . .
C205 O203 C204 113.0(12) . .
C205 O203 K1 113.0(12) . .
C204 O203 K1 114.8(5) . .
C206 O204 C207 107.6(15) . .
C206 O204 K1 122.4(6) . .
C207 O204 K1 122.9(15) . .
C209 O205 C208 109.6(8) . .
C209 O205 K1 114.6(5) . .
C208 O205 K1 106.6(5) . .
C211 O206 C210 113.5(9) . .
C211 O206 K1 120.2(9) . .
C210 O206 K1 117.3(5) . .

loop_
_geom_bond_atom_site_label_1
_geom_bond_atom_site_label_2
_geom_bond_distance
_geom_bond_site_symmetry_2
Zn1 N11 1.9766(19) .
Zn1 C1B 1.999(2) .
Zn1 C1A 2.008(3) .
N11 C15 1.377(3) .
N11 C11 1.380(3) .
C11 C12 1.348(3) .
C11 H11 0.9500 .
C12 C13 1.466(3) .
C12 K1 3.318(2) 3_665
C12 H12 0.9500 .
C13 C13 1.373(4) 3_665
C13 C14 1.463(3) .
C13 K1 3.155(2) .
C13 K1 3.225(2) 3_665
C14 C15 1.360(3) .
C14 K1 3.146(2) .
C14 H14 0.9500 .
C15 H15 0.9500 .
C1A C2A 1.399(4) .
C1A C6A 1.419(4) .
C2A C3A 1.402(4) .
C2A C7A 1.508(4) .
C3A C4A 1.395(5) .
C3A H3A 0.9500 .
C4A C5A 1.383(5) .
C4A C8A 1.524(5) .
C5A C6A 1.389(4) .
C5A H5A 0.9500 .
C6A C9A 1.502(4) .
C7A H7A1 0.9800 .
C7A H7A2 0.9800 .
C7A H7A3 0.9800 .
C7A H7A4 0.9800 .
C7A H7A5 0.9800 .
C7A H7A6 0.9800 .
C8A H8A1 0.9800 .
C8A H8A2 0.9800 .
C8A H8A3 0.9800 .
C8A H8A4 0.9800 .
C8A H8A5 0.9800 .
C8A H8A6 0.9800 .
C9A H9A1 0.9800 .
C9A H9A2 0.9800 .
C9A H9A3 0.9800 .
C9A H9A4 0.9800 .
C9A H9A5 0.9800 .
C9A H9A6 0.9800 .
C1B C6B 1.404(4) .
C1B C2B 1.413(4) .
C2B C3B 1.385(4) .
C2B C7B 1.511(4) .
C3B C4B 1.391(5) .
C3B H3B 0.9500 .
C4B C5B 1.382(4) .
C4B C8B 1.519(4) .
C5B C6B 1.397(4) .
C5B H5B 0.9500 .
C6B C9B 1.518(3) .
C7B H7B1 0.9800 .
C7B H7B2 0.9800 .
C7B H7B3 0.9800 .
C7B H7B4 0.9800 .
C7B H7B5 0.9800 .
C7B H7B6 0.9800 .
C8B H8B1 0.9800 .
C8B H8B2 0.9800 .
C8B H8B3 0.9800 .
C8B H8B4 0.9800 .
C8B H8B5 0.9800 .
C8B H8B6 0.9800 .
C9B H9B1 0.9800 .
C9B H9B2 0.9800 .
C9B H9B3 0.9800 .
C9B H9B4 0.9800 .
C9B H9B5 0.9800 .
C9B H9B6 0.9800 .
K1 O204 2.690(4) .
K1 O101 2.700(4) .
K1 O202 2.791(6) .
K1 O203 2.823(5) .
K1 O102 2.838(4) .
K1 O205 2.857(5) .
K1 O206 2.868(5) .
K1 O103 2.869(5) .
K1 O105 2.873(5) .
K1 O106 2.967(4) .
K1 O201 2.978(5) .
K1 O104 3.005(5) .
C101 O101 1.423(4) .
C101 C102 1.49(4) .
C101 H10A 0.9900 .
C101 H10B 0.9900 .
C102 O102 1.44(3) .
C102 H10C 0.9900 .
C102 H10D 0.9900 .
C103 O102 1.424(9) .
C103 C104 1.49(2) .
C103 H10E 0.9900 .
C103 H10F 0.9900 .
C104 O103 1.34(2) .
C104 H10G 0.9900 .
C104 H10H 0.9900 .
C105 O103 1.422(9) .
C105 C106 1.65(2) .
C105 H10I 0.9900 .
C105 H10J 0.9900 .
C106 O104 1.45(2) .
C106 H10K 0.9900 .
C106 H10L 0.9900 .
C107 O104 1.430(9) .
C107 C108 1.52(3) .
C107 H10M 0.9900 .
C107 H10N 0.9900 .
C108 O105 1.30(2) .
C108 H10O 0.9900 .
C108 H10P 0.9900 .
C109 O105 1.421(8) .
C109 C110 1.449(13) .
C109 H10Q 0.9900 .
C109 H10R 0.9900 .
C110 O106 1.421(11) .
C110 H11A 0.9900 .
C110 H11B 0.9900 .
C111 O106 1.419(9) .
C111 C112 1.459(17) .
C111 H11C 0.9900 .
C111 H11D 0.9900 .
C112 O101 1.422(17) .
C112 H11E 0.9900 .
C112 H11F 0.9900 .
C201 O201 1.36(4) .
C201 C202 1.49(4) .
C201 H20A 0.9900 .
C201 H20B 0.9900 .
C202 O202 1.425(9) .
C202 H20C 0.9900 .
C202 H20D 0.9900 .
C203 O202 1.417(15) .
C203 C204 1.58(3) .
C203 H20E 0.9900 .
C203 H20F 0.9900 .
C204 O203 1.432(10) .
C204 H20G 0.9900 .
C204 H20H 0.9900 .
C205 O203 1.27(2) .
C205 C206 1.52(3) .
C205 H20I 0.9900 .
C205 H20J 0.9900 .
C206 O204 1.430(12) .
C206 H20K 0.9900 .
C206 H20L 0.9900 .
C207 O204 1.44(3) .
C207 C208 1.57(4) .
C207 H20M 0.9900 .
C207 H20N 0.9900 .
C208 O205 1.417(8) .
C208 H20O 0.9900 .
C208 H20P 0.9900 .
C209 O205 1.413(14) .
C209 C210 1.474(15) .
C209 H20Q 0.9900 .
C209 H20R 0.9900 .
C210 O206 1.425(10) .
C210 H21A 0.9900 .
C210 H21B 0.9900 .
C211 O206 1.385(19) .
C211 C212 1.472(17) .
C211 H21C 0.9900 .
C211 H21D 0.9900 .
C212 O201 1.432(8) .
C212 H21E 0.9900 .
C212 H21F 0.9900 .
